data_2235152
loop_
_publ_author_name
'Jia, Yong-Yan'
'Xie, Xin-Nian'
'Yang, Huai-Xia'

_publ_section_title
;
 Poly[[tetraaquabis(\m~3~-5-carboxybenzene-1,2,4-tricarboxylato)tricadmium]
 tetrahydrate]
;
_journal_coeditor_code LH5477
_journal_issue 6
_journal_name_full 'Acta Crystallographica Section E'
_journal_page_first m801
_journal_page_last m802
_journal_paper_doi 10.1107/S1600536812022726
_journal_volume 68
_journal_year 2012
_chemical_formula_iupac '[Cd3 (C10 H3 O8)2 (H2 O)4], 4H2 O'
_chemical_formula_moiety 'C20 H14 Cd3 O20, 4(H2 O)'
_chemical_formula_sum 'C20 H22 Cd3 O24'
_chemical_formula_weight 983.58
_chemical_name_systematic
;
Poly[[tetraaquabis(\m~3~-5-carboxybenzene-1,2,4-tricarboxylato)tricadmium]
tetrahydrate]
;
_space_group_IT_number 2
_space_group_name_Hall '-P 1'
_symmetry_cell_setting triclinic
_symmetry_space_group_name_Hall '-P 1'
_symmetry_space_group_name_H-M 'P -1'
_atom_sites_solution_hydrogens geom
_atom_sites_solution_primary direct
_atom_sites_solution_secondary difmap
_audit_creation_method SHELXL-97
_cell_angle_alpha 85.79(3)
_cell_angle_beta 84.67(3)
_cell_angle_gamma 87.17(3)
_cell_formula_units_Z 2
_cell_length_a 8.3244(17)
_cell_length_b 12.992(3)
_cell_length_c 13.540(3)
_cell_measurement_reflns_used 4891
_cell_measurement_temperature 293(2)
_cell_measurement_theta_max 27.8684
_cell_measurement_theta_min 1.5731
_cell_volume 1452.8(6)
_computing_cell_refinement 'CrystalClear (Rigaku/MSC, 2004)'
_computing_data_collection 'CrystalClear (Rigaku/MSC, 2004)'
_computing_data_reduction 'CrystalClear (Rigaku/MSC, 2004)'
_computing_molecular_graphics 'SHELXTL (Sheldrick, 2008)'
_computing_publication_material 'publCIF (Westrip, 2010)'
_computing_structure_refinement 'SHELXL97 (Sheldrick, 2008)'
_computing_structure_solution 'SHELXS97 (Sheldrick, 2008)'
_diffrn_ambient_temperature 293(2)
_diffrn_detector_area_resol_mean 28.5714
_diffrn_measured_fraction_theta_full 0.995
_diffrn_measured_fraction_theta_max 0.995
_diffrn_measurement_device_type 'Rigaku Saturn'
_diffrn_measurement_method '\w scans'
_diffrn_radiation_monochromator graphite
_diffrn_radiation_source 'fine-focus sealed tube'
_diffrn_radiation_type MoK\a
_diffrn_radiation_wavelength 0.71073
_diffrn_reflns_av_R_equivalents 0.0223
_diffrn_reflns_av_sigmaI/netI 0.0254
_diffrn_reflns_limit_h_max 10
_diffrn_reflns_limit_h_min -10
_diffrn_reflns_limit_k_max 16
_diffrn_reflns_limit_k_min -17
_diffrn_reflns_limit_l_max 17
_diffrn_reflns_limit_l_min -17
_diffrn_reflns_number 18101
_diffrn_reflns_theta_full 27.87
_diffrn_reflns_theta_max 27.87
_diffrn_reflns_theta_min 1.51
_exptl_absorpt_coefficient_mu 2.280
_exptl_absorpt_correction_T_max 0.7117
_exptl_absorpt_correction_T_min 0.6584
_exptl_absorpt_correction_type multi-scan
_exptl_absorpt_process_details '(CrystalClear; Rigaku/MSC, 2004)'
_exptl_crystal_colour colourless
_exptl_crystal_density_diffrn 2.249
_exptl_crystal_density_method 'not measured'
_exptl_crystal_description prism
_exptl_crystal_F_000 956
_exptl_crystal_size_max 0.20
_exptl_crystal_size_mid 0.17
_exptl_crystal_size_min 0.16
_refine_diff_density_max 0.640
_refine_diff_density_min -0.836
_refine_ls_extinction_method none
_refine_ls_goodness_of_fit_ref 1.054
_refine_ls_hydrogen_treatment constr
_refine_ls_matrix_type full
_refine_ls_number_parameters 424
_refine_ls_number_reflns 6873
_refine_ls_number_restraints 0
_refine_ls_restrained_S_all 1.054
_refine_ls_R_factor_all 0.0325
_refine_ls_R_factor_gt 0.0289
_refine_ls_shift/su_max 0.002
_refine_ls_shift/su_mean 0.000
_refine_ls_structure_factor_coef Fsqd
_refine_ls_weighting_details 'calc w=1/[\s^2^(Fo^2^)+(0.0310P)^2^+2.6215P] where P=(Fo^2^+2Fc^2^)/3'
_refine_ls_weighting_scheme calc
_refine_ls_wR_factor_gt 0.0659
_refine_ls_wR_factor_ref 0.0683
_reflns_number_gt 6308
_reflns_number_total 6873
_reflns_threshold_expression I>2\s(I)
_cod_data_source_file lh5477.cif
_cod_data_source_block I
_cod_original_cell_volume 1452.6(5)
_cod_database_code 2235152
_cod_database_fobs_code 2235152

loop_
_symmetry_equiv_pos_as_xyz
'x, y, z'
'-x, -y, -z'

loop_
_atom_site_type_symbol
_atom_site_label
_atom_site_fract_x
_atom_site_fract_y
_atom_site_fract_z
_atom_site_U_iso_or_equiv
_atom_site_adp_type
_atom_site_calc_flag
_atom_site_refinement_flags
_atom_site_occupancy
_atom_site_symmetry_multiplicity
Cd Cd1 0.16008(3) 0.030815(17) 0.077320(17) 0.02133(6) Uani d . 1 1
Cd Cd2 0.38339(3) 0.741101(16) -0.452927(15) 0.01619(6) Uani d . 1 1
Cd Cd3 0.82987(3) 0.508576(17) -0.221027(15) 0.01826(6) Uani d . 1 1
O O1 -0.1133(3) 0.01484(17) 0.09031(15) 0.0218(5) Uani d . 1 1
O O2 -0.3553(3) 0.00697(18) 0.17445(17) 0.0253(5) Uani d . 1 1
H H2 -0.3953 -0.0381 0.1465 0.030 Uiso d R 1 1
O O3 0.1589(3) -0.33132(18) 0.21984(18) 0.0309(6) Uani d . 1 1
O O4 0.0193(3) -0.40654(16) 0.34811(17) 0.0257(5) Uani d . 1 1
O O5 0.1396(3) -0.30563(17) 0.50753(18) 0.0240(5) Uani d . 1 1
O O6 -0.1027(3) -0.2697(2) 0.58004(18) 0.0371(6) Uani d . 1 1
O O7 -0.2938(3) 0.08991(18) 0.46215(17) 0.0303(6) Uani d . 1 1
O O8 -0.2171(3) 0.14979(17) 0.30916(17) 0.0256(5) Uani d . 1 1
O O9 0.1276(3) 0.19607(18) -0.00883(17) 0.0239(5) Uani d . 1 1
O O10 0.3778(3) 0.13809(17) 0.00776(17) 0.0239(5) Uani d . 1 1
O O11 0.2987(3) 0.35204(18) 0.10793(16) 0.0259(5) Uani d . 1 1
H H11 0.3902 0.3256 0.1010 0.031 Uiso d R 1 1
O O12 0.2293(4) 0.50979(18) 0.05480(17) 0.0332(6) Uani d . 1 1
O O13 0.3761(3) 0.59828(17) -0.33999(16) 0.0216(5) Uani d . 1 1
O O14 0.6352(3) 0.56376(16) -0.31637(16) 0.0196(4) Uani d . 1 1
O O15 0.5157(3) 0.39054(17) -0.43313(15) 0.0219(5) Uani d . 1 1
O O16 0.5220(4) 0.22733(19) -0.37873(19) 0.0388(7) Uani d . 1 1
O O17 0.1438(4) 0.1222(3) 0.2170(2) 0.0504(8) Uani d . 1 1
H H17B 0.1858 0.0889 0.2650 0.060 Uiso d R 1 1
H H17C 0.0472 0.1294 0.2412 0.060 Uiso d R 1 1
O O18 0.3002(4) -0.1137(3) 0.1143(3) 0.0722(12) Uani d . 1 1
H H18A 0.3966 -0.1163 0.0873 0.087 Uiso d R 1 1
H H18B 0.2859 -0.1668 0.1542 0.087 Uiso d R 1 1
O O19 0.5894(3) 0.79789(18) -0.37472(19) 0.0298(5) Uani d . 1 1
H H19A 0.5794 0.8634 -0.3773 0.036 Uiso d R 1 1
H H19B 0.6889 0.7805 -0.3857 0.036 Uiso d R 1 1
O O20 1.0312(3) 0.6158(2) -0.2434(2) 0.0431(7) Uani d . 1 1
H H20B 1.0047 0.6608 -0.2884 0.052 Uiso d R 1 1
H H20C 1.1237 0.5955 -0.2685 0.052 Uiso d R 1 1
O O21 0.1511(4) 0.6937(2) 0.9506(2) 0.0476(8) Uani d . 1 1
H H21A 0.0610 0.7199 0.9737 0.057 Uiso d R 1 1
H H21B 0.1606 0.6418 0.9920 0.057 Uiso d R 1 1
O O22 0.5749(4) 0.2208(2) 0.1579(2) 0.0488(8) Uani d . 1 1
H H22A 0.5693 0.1581 0.1450 0.059 Uiso d R 1 1
H H22B 0.6664 0.2381 0.1301 0.059 Uiso d R 1 1
O O23 0.6103(4) 0.0002(2) 0.6595(2) 0.0484(8) Uani d . 1 1
H H23A 0.5277 0.0223 0.6948 0.058 Uiso d R 1 1
H H23B 0.6288 0.0415 0.6084 0.058 Uiso d R 1 1
O O24 0.7826(3) 0.5204(2) 0.4913(2) 0.0378(6) Uani d . 1 1
H H24A 0.8507 0.5474 0.4476 0.045 Uiso d R 1 1
H H24B 0.6930 0.5225 0.4656 0.045 Uiso d R 1 1
C C1 -0.2069(4) -0.0074(2) 0.1688(2) 0.0171(6) Uani d . 1 1
C C2 0.0634(4) -0.3266(2) 0.2965(2) 0.0179(6) Uani d . 1 1
C C3 0.0021(4) -0.2601(2) 0.5089(2) 0.0176(6) Uani d . 1 1
C C4 -0.2286(4) 0.0777(2) 0.3753(2) 0.0186(6) Uani d . 1 1
C C5 -0.1338(3) -0.0616(2) 0.2577(2) 0.0152(5) Uani d . 1 1
C C6 -0.0544(3) -0.1566(2) 0.2429(2) 0.0163(6) Uani d . 1 1
H H6A -0.0320 -0.1770 0.1784 0.020 Uiso calc R 1 1
C C7 -0.0074(3) -0.2223(2) 0.3227(2) 0.0153(5) Uani d . 1 1
C C8 -0.0389(3) -0.1918(2) 0.4193(2) 0.0150(5) Uani d . 1 1
C C9 -0.1116(4) -0.0943(2) 0.4335(2) 0.0171(6) Uani d . 1 1
H H9A -0.1293 -0.0727 0.4977 0.021 Uiso calc R 1 1
C C10 -0.1586(3) -0.0284(2) 0.3547(2) 0.0162(6) Uani d . 1 1
C C11 0.2780(4) 0.2045(2) -0.0247(2) 0.0174(6) Uani d . 1 1
C C12 0.2843(4) 0.4197(2) 0.0387(2) 0.0179(6) Uani d . 1 1
C C13 0.4879(3) 0.5440(2) -0.3039(2) 0.0142(5) Uani d . 1 1
C C14 0.4981(4) 0.3204(2) -0.3644(2) 0.0184(6) Uani d . 1 1
C C15 0.3382(3) 0.2933(2) -0.0935(2) 0.0154(5) Uani d . 1 1
C C16 0.3343(4) 0.3948(2) -0.0658(2) 0.0168(6) Uani d . 1 1
C C17 0.3824(4) 0.4731(2) -0.1368(2) 0.0179(6) Uani d . 1 1
H H17A 0.3779 0.5409 -0.1186 0.021 Uiso calc R 1 1
C C18 0.4369(3) 0.4528(2) -0.2338(2) 0.0144(5) Uani d . 1 1
C C19 0.4427(3) 0.3504(2) -0.2610(2) 0.0155(5) Uani d . 1 1
C C20 0.3926(4) 0.2723(2) -0.1903(2) 0.0164(6) Uani d . 1 1
H H20A 0.3956 0.2045 -0.2085 0.020 Uiso calc R 1 1

loop_
_atom_site_aniso_label
_atom_site_aniso_U_11
_atom_site_aniso_U_22
_atom_site_aniso_U_33
_atom_site_aniso_U_12
_atom_site_aniso_U_13
_atom_site_aniso_U_23
Cd1 0.02465(12) 0.01847(12) 0.02003(11) -0.00301(9) -0.00097(9) 0.00440(8)
Cd2 0.02026(11) 0.01366(11) 0.01385(10) 0.00249(8) 0.00120(8) -0.00115(8)
Cd3 0.02283(11) 0.01690(11) 0.01451(10) 0.00382(8) 0.00031(8) -0.00328(8)
O1 0.0248(11) 0.0261(12) 0.0142(10) -0.0037(9) -0.0006(9) 0.0023(9)
O2 0.0191(11) 0.0274(12) 0.0292(12) 0.0018(9) -0.0038(9) 0.0004(10)
O3 0.0424(14) 0.0185(12) 0.0276(12) 0.0088(10) 0.0142(11) -0.0024(10)
O4 0.0343(13) 0.0126(10) 0.0281(12) 0.0004(9) 0.0075(10) -0.0012(9)
O5 0.0196(11) 0.0203(11) 0.0327(12) 0.0063(9) -0.0082(9) -0.0023(9)
O6 0.0302(13) 0.0521(17) 0.0235(12) 0.0133(12) 0.0058(10) 0.0142(12)
O7 0.0465(15) 0.0221(12) 0.0201(11) 0.0132(11) 0.0041(10) -0.0052(9)
O8 0.0343(13) 0.0148(11) 0.0267(12) 0.0031(9) -0.0031(10) 0.0025(9)
O9 0.0209(11) 0.0248(12) 0.0245(11) -0.0038(9) 0.0012(9) 0.0055(9)
O10 0.0254(11) 0.0192(11) 0.0248(12) 0.0027(9) 0.0030(9) 0.0058(9)
O11 0.0337(13) 0.0269(12) 0.0150(10) 0.0087(10) 0.0025(9) 0.0009(9)
O12 0.0628(18) 0.0184(12) 0.0154(11) 0.0084(11) 0.0076(11) -0.0019(9)
O13 0.0201(11) 0.0199(11) 0.0227(11) 0.0018(8) 0.0002(9) 0.0082(9)
O14 0.0181(10) 0.0206(11) 0.0192(10) -0.0029(8) 0.0002(8) 0.0031(8)
O15 0.0264(11) 0.0247(12) 0.0125(10) 0.0026(9) 0.0036(8) 0.0025(8)
O16 0.0687(19) 0.0186(12) 0.0254(13) 0.0009(12) 0.0180(12) -0.0073(10)
O17 0.0495(18) 0.062(2) 0.0403(17) -0.0057(15) -0.0029(14) -0.0101(15)
O18 0.048(2) 0.059(2) 0.097(3) 0.0194(17) 0.0208(19) 0.030(2)
O19 0.0222(12) 0.0239(12) 0.0442(15) 0.0033(9) -0.0041(10) -0.0090(11)
O20 0.0369(15) 0.0461(17) 0.0446(17) -0.0025(13) 0.0032(13) 0.0001(13)
O21 0.0448(17) 0.0389(16) 0.0519(18) 0.0145(13) 0.0113(14) 0.0152(14)
O22 0.0494(18) 0.0419(17) 0.0553(19) 0.0009(14) -0.0129(15) 0.0043(14)
O23 0.0538(19) 0.0310(15) 0.060(2) 0.0038(13) -0.0118(15) 0.0063(14)
O24 0.0309(14) 0.0459(16) 0.0350(14) -0.0020(12) -0.0001(11) 0.0040(12)
C1 0.0244(15) 0.0106(13) 0.0165(14) -0.0007(11) -0.0017(11) -0.0018(10)
C2 0.0191(14) 0.0169(14) 0.0177(14) 0.0021(11) -0.0016(11) -0.0033(11)
C3 0.0202(14) 0.0159(14) 0.0169(14) 0.0022(11) -0.0049(11) -0.0014(11)
C4 0.0190(14) 0.0136(14) 0.0235(15) 0.0044(11) -0.0052(12) -0.0035(11)
C5 0.0163(13) 0.0129(13) 0.0158(13) 0.0006(10) 0.0001(10) 0.0001(10)
C6 0.0178(13) 0.0163(14) 0.0138(13) 0.0027(11) 0.0019(11) -0.0005(11)
C7 0.0177(13) 0.0124(13) 0.0155(13) 0.0017(10) 0.0004(11) -0.0017(10)
C8 0.0169(13) 0.0129(13) 0.0148(13) 0.0016(10) -0.0012(10) 0.0005(10)
C9 0.0211(14) 0.0165(14) 0.0135(13) 0.0032(11) -0.0002(11) -0.0039(11)
C10 0.0184(14) 0.0154(14) 0.0145(13) 0.0030(11) 0.0008(11) -0.0036(11)
C11 0.0253(15) 0.0163(14) 0.0105(12) -0.0035(11) 0.0019(11) -0.0020(11)
C12 0.0232(15) 0.0181(14) 0.0120(13) -0.0014(11) 0.0019(11) -0.0021(11)
C13 0.0221(14) 0.0111(13) 0.0085(12) 0.0014(10) 0.0012(10) 0.0000(10)
C14 0.0176(14) 0.0203(15) 0.0165(14) 0.0012(11) 0.0018(11) -0.0020(11)
C15 0.0165(13) 0.0136(13) 0.0152(13) 0.0001(10) 0.0001(11) 0.0020(10)
C16 0.0216(14) 0.0160(14) 0.0118(13) 0.0021(11) 0.0019(11) -0.0008(11)
C17 0.0255(15) 0.0124(13) 0.0151(13) 0.0010(11) 0.0017(11) -0.0022(11)
C18 0.0151(13) 0.0138(13) 0.0134(13) -0.0005(10) 0.0016(10) 0.0028(10)
C19 0.0186(14) 0.0158(14) 0.0114(12) 0.0019(11) 0.0014(10) -0.0003(10)
C20 0.0227(14) 0.0096(13) 0.0164(13) 0.0014(11) 0.0003(11) -0.0025(10)

loop_
_atom_type_symbol
_atom_type_description
_atom_type_scat_dispersion_real
_atom_type_scat_dispersion_imag
_atom_type_scat_source
C C 0.0033 0.0016 'International Tables Vol C Tables 4.2.6.8 and 6.1.1.4'
H H 0.0000 0.0000 'International Tables Vol C Tables 4.2.6.8 and 6.1.1.4'
O O 0.0106 0.0060 'International Tables Vol C Tables 4.2.6.8 and 6.1.1.4'
Cd Cd -0.8075 1.2024 'International Tables Vol C Tables 4.2.6.8 and 6.1.1.4'

loop_
_geom_angle_atom_site_label_1
_geom_angle_atom_site_label_2
_geom_angle_atom_site_label_3
_geom_angle_site_symmetry_1
_geom_angle_site_symmetry_3
_geom_angle
O18 Cd1 O1 . . 114.51(11)
O18 Cd1 O17 . . 105.77(15)
O1 Cd1 O17 . . 91.67(10)
O18 Cd1 O9 . . 152.67(11)
O1 Cd1 O9 . . 89.85(8)
O17 Cd1 O9 . . 84.60(10)
O18 Cd1 O10 . . 99.67(11)
O1 Cd1 O10 . . 144.38(8)
O17 Cd1 O10 . . 88.28(10)
O9 Cd1 O10 . . 54.67(8)
O18 Cd1 O1 . 2 94.72(13)
O1 Cd1 O1 . 2 77.86(9)
O17 Cd1 O1 . 2 159.43(10)
O9 Cd1 O1 . 2 77.79(8)
O10 Cd1 O1 . 2 90.13(8)
O18 Cd1 C11 . . 126.25(11)
O1 Cd1 C11 . . 117.16(9)
O17 Cd1 C11 . . 86.72(10)
O9 Cd1 C11 . . 27.42(8)
O10 Cd1 C11 . . 27.26(8)
O1 Cd1 C11 2 . 82.55(8)
O5 Cd2 O19 1_564 . 164.72(9)
O5 Cd2 O7 1_564 2_565 89.68(9)
O19 Cd2 O7 . 2_565 85.15(9)
O5 Cd2 O13 1_564 . 86.30(9)
O19 Cd2 O13 . . 88.23(9)
O7 Cd2 O13 2_565 . 139.19(8)
O5 Cd2 O16 1_564 2_664 92.31(10)
O19 Cd2 O16 . 2_664 101.56(10)
O7 Cd2 O16 2_565 2_664 85.25(9)
O13 Cd2 O16 . 2_664 135.45(8)
O5 Cd2 O15 1_564 2_664 82.85(8)
O19 Cd2 O15 . 2_664 110.44(8)
O7 Cd2 O15 2_565 2_664 138.17(8)
O13 Cd2 O15 . 2_664 81.52(8)
O16 Cd2 O15 2_664 2_664 54.23(8)
O5 Cd2 C14 1_564 2_664 86.15(9)
O19 Cd2 C14 . 2_664 109.13(9)
O7 Cd2 C14 2_565 2_664 111.38(9)
O13 Cd2 C14 . 2_664 108.83(9)
O16 Cd2 C14 2_664 2_664 26.93(9)
O15 Cd2 C14 2_664 2_664 27.35(8)
O20 Cd3 O14 . . 109.96(10)
O20 Cd3 O12 . 2_665 104.98(11)
O14 Cd3 O12 . 2_665 118.76(9)
O20 Cd3 O3 . 2_655 128.71(10)
O14 Cd3 O3 . 2_655 106.24(9)
O12 Cd3 O3 2_665 2_655 87.43(9)
O20 Cd3 O4 . 2_655 86.79(10)
O14 Cd3 O4 . 2_655 94.92(8)
O12 Cd3 O4 2_665 2_655 136.12(8)
O3 Cd3 O4 2_655 2_655 54.72(8)
O20 Cd3 O11 . 2_665 82.73(10)
O14 Cd3 O11 . 2_665 83.20(8)
O12 Cd3 O11 2_665 2_665 53.26(8)
O3 Cd3 O11 2_655 2_665 137.20(8)
O4 Cd3 O11 2_655 2_665 167.97(7)
O20 Cd3 C2 . 2_655 108.01(10)
O14 Cd3 C2 . 2_655 103.16(9)
O12 Cd3 C2 2_665 2_655 111.66(9)
O3 Cd3 C2 2_655 2_655 27.23(9)
O4 Cd3 C2 2_655 2_655 27.55(8)
O11 Cd3 C2 2_665 2_655 164.19(8)
C1 O1 Cd1 . . 127.97(19)
C1 O1 Cd1 . 2 124.46(19)
Cd1 O1 Cd1 . 2 102.14(9)
C1 O2 H2 . . 109.5
C2 O3 Cd3 . 2_655 95.52(19)
C2 O4 Cd3 . 2_655 87.72(18)
C3 O5 Cd2 . 1_546 133.2(2)
C4 O7 Cd2 . 2_565 103.09(19)
C11 O9 Cd1 . . 91.98(18)
C11 O10 Cd1 . . 90.47(18)
C12 O11 Cd3 . 2_665 85.03(18)
C12 O11 H11 . . 108.1
Cd3 O11 H11 2_665 . 132.4
C12 O12 Cd3 . 2_665 100.07(19)
C13 O13 Cd2 . . 130.86(19)
C13 O14 Cd3 . . 127.86(18)
C14 O15 Cd2 . 2_664 89.03(18)
C14 O16 Cd2 . 2_664 93.95(19)
Cd1 O17 H17B . . 112.3
Cd1 O17 H17C . . 110.8
H17B O17 H17C . . 100.8
Cd1 O18 H18A . . 114.7
Cd1 O18 H18B . . 135.9
H18A O18 H18B . . 109.1
Cd2 O19 H19A . . 107.1
Cd2 O19 H19B . . 126.1
H19A O19 H19B . . 108.6
Cd3 O20 H20B . . 105.3
Cd3 O20 H20C . . 120.5
H20B O20 H20C . . 100.4
H21A O21 H21B . . 100.1
H22A O22 H22B . . 104.0
H23A O23 H23B . . 109.7
H24A O24 H24B . . 106.7
O2 C1 O1 . . 123.9(3)
O2 C1 C5 . . 117.6(3)
O1 C1 C5 . . 118.3(3)
O3 C2 O4 . . 121.8(3)
O3 C2 C7 . . 118.2(3)
O4 C2 C7 . . 119.9(3)
O3 C2 Cd3 . 2_655 57.25(16)
O4 C2 Cd3 . 2_655 64.73(16)
C7 C2 Cd3 . 2_655 170.8(2)
O6 C3 O5 . . 123.4(3)
O6 C3 C8 . . 118.0(3)
O5 C3 C8 . . 118.6(3)
O8 C4 O7 . . 122.8(3)
O8 C4 C10 . . 120.2(3)
O7 C4 C10 . . 117.0(3)
C6 C5 C10 . . 119.0(3)
C6 C5 C1 . . 116.3(3)
C10 C5 C1 . . 124.2(3)
C5 C6 C7 . . 121.5(3)
C5 C6 H6A . . 119.3
C7 C6 H6A . . 119.3
C8 C7 C6 . . 119.6(3)
C8 C7 C2 . . 124.5(3)
C6 C7 C2 . . 115.7(3)
C7 C8 C9 . . 118.7(3)
C7 C8 C3 . . 122.5(3)
C9 C8 C3 . . 118.8(3)
C10 C9 C8 . . 122.1(3)
C10 C9 H9A . . 118.9
C8 C9 H9A . . 118.9
C9 C10 C5 . . 118.9(3)
C9 C10 C4 . . 119.1(3)
C5 C10 C4 . . 121.9(3)
O10 C11 O9 . . 122.8(3)
O10 C11 C15 . . 119.2(3)
O9 C11 C15 . . 117.8(3)
O10 C11 Cd1 . . 62.26(16)
O9 C11 Cd1 . . 60.59(16)
C15 C11 Cd1 . . 172.2(2)
O11 C12 O12 . . 121.6(3)
O11 C12 C16 . . 119.7(3)
O12 C12 C16 . . 118.8(3)
O13 C13 O14 . . 125.0(3)
O13 C13 C18 . . 116.1(3)
O14 C13 C18 . . 118.7(2)
O16 C14 O15 . . 122.6(3)
O16 C14 C19 . . 118.7(3)
O15 C14 C19 . . 118.7(3)
O16 C14 Cd2 . 2_664 59.12(17)
O15 C14 Cd2 . 2_664 63.63(16)
C19 C14 Cd2 . 2_664 176.1(2)
C20 C15 C16 . . 119.4(3)
C20 C15 C11 . . 117.3(3)
C16 C15 C11 . . 123.2(3)
C17 C16 C15 . . 119.0(3)
C17 C16 C12 . . 119.9(3)
C15 C16 C12 . . 121.0(3)
C18 C17 C16 . . 122.0(3)
C18 C17 H17A . . 119.0
C16 C17 H17A . . 119.0
C17 C18 C19 . . 118.8(3)
C17 C18 C13 . . 117.2(3)
C19 C18 C13 . . 124.1(2)
C20 C19 C18 . . 119.3(3)
C20 C19 C14 . . 117.8(3)
C18 C19 C14 . . 122.9(3)
C15 C20 C19 . . 121.5(3)
C15 C20 H20A . . 119.2
C19 C20 H20A . . 119.2

loop_
_geom_bond_atom_site_label_1
_geom_bond_atom_site_label_2
_geom_bond_site_symmetry_2
_geom_bond_distance
Cd1 O18 . 2.212(3)
Cd1 O1 . 2.285(2)
Cd1 O17 . 2.296(3)
Cd1 O9 . 2.382(2)
Cd1 O10 . 2.419(2)
Cd1 O1 2 2.457(2)
Cd1 C11 . 2.733(3)
Cd2 O5 1_564 2.268(2)
Cd2 O19 . 2.277(2)
Cd2 O7 2_565 2.282(2)
Cd2 O13 . 2.316(2)
Cd2 O16 2_664 2.355(3)
Cd2 O15 2_664 2.453(2)
Cd2 C14 2_664 2.737(3)
Cd3 O20 . 2.217(3)
Cd3 O14 . 2.224(2)
Cd3 O12 2_665 2.256(2)
Cd3 O3 2_655 2.299(2)
Cd3 O4 2_655 2.462(2)
Cd3 O11 2_665 2.585(2)
Cd3 C2 2_655 2.721(3)
O1 C1 . 1.282(4)
O1 Cd1 2 2.457(2)
O2 C1 . 1.237(4)
O2 H2 . 0.8199
O3 C2 . 1.251(4)
O3 Cd3 2_655 2.299(2)
O4 C2 . 1.259(4)
O4 Cd3 2_655 2.462(2)
O5 C3 . 1.262(4)
O5 Cd2 1_546 2.268(2)
O6 C3 . 1.242(4)
O7 C4 . 1.266(4)
O7 Cd2 2_565 2.282(2)
O8 C4 . 1.248(4)
O9 C11 . 1.260(4)
O10 C11 . 1.252(4)
O11 C12 . 1.247(4)
O11 Cd3 2_665 2.585(2)
O11 H11 . 0.8193
O12 C12 . 1.262(4)
O12 Cd3 2_665 2.256(2)
O13 C13 . 1.254(4)
O14 C13 . 1.258(4)
O15 C14 . 1.258(4)
O15 Cd2 2_664 2.453(2)
O16 C14 . 1.243(4)
O16 Cd2 2_664 2.355(3)
O17 H17B . 0.8473
O17 H17C . 0.8429
O18 H18A . 0.8500
O18 H18B . 0.8500
O19 H19A . 0.8500
O19 H19B . 0.8500
O20 H20B . 0.8500
O20 H20C . 0.8500
O21 H21A . 0.8500
O21 H21B . 0.8500
O22 H22A . 0.8500
O22 H22B . 0.8500
O23 H23A . 0.8500
O23 H23B . 0.8499
O24 H24A . 0.8500
O24 H24B . 0.8500
C1 C5 . 1.511(4)
C2 C7 . 1.504(4)
C2 Cd3 2_655 2.721(3)
C3 C8 . 1.505(4)
C4 C10 . 1.505(4)
C5 C6 . 1.391(4)
C5 C10 . 1.406(4)
C6 C7 . 1.400(4)
C6 H6A . 0.9300
C7 C8 . 1.391(4)
C8 C9 . 1.395(4)
C9 C10 . 1.390(4)
C9 H9A . 0.9300
C11 C15 . 1.505(4)
C12 C16 . 1.492(4)
C13 C18 . 1.515(4)
C14 C19 . 1.505(4)
C14 Cd2 2_664 2.737(3)
C15 C20 . 1.389(4)
C15 C16 . 1.394(4)
C16 C17 . 1.394(4)
C17 C18 . 1.389(4)
C17 H17A . 0.9300
C18 C19 . 1.404(4)
C19 C20 . 1.394(4)
C20 H20A . 0.9300

loop_
_geom_hbond_atom_site_label_D
_geom_hbond_atom_site_label_H
_geom_hbond_atom_site_label_A
_geom_hbond_site_symmetry_A
_geom_hbond_distance_DH
_geom_hbond_distance_HA
_geom_hbond_distance_DA
_geom_hbond_angle_DHA
O11 H11 O22 . 0.82 2.16 2.895(4) 149.1
O17 H17C O8 . 0.84 2.32 3.158(4) 179.4
O18 H18B O3 . 0.85 2.50 3.292(4) 155.7
O2 H2 O10 2 0.82 2.53 3.237(3) 145.3
O18 H18A O10 2_655 0.85 2.19 3.031(4) 167.7
O24 H24B O15 2_665 0.85 2.09 2.841(4) 147.3
O19 H19A O23 1_564 0.85 1.92 2.720(4) 157.1
O17 H17B O23 2_656 0.85 2.29 3.073(5) 154.7
O19 H19B O6 1_664 0.85 1.85 2.698(3) 172.6
O20 H20B O6 1_664 0.85 2.18 2.996(4) 160.2
O20 H20C O13 1_655 0.85 2.23 3.047(4) 161.1
O22 H22A O2 1_655 0.85 2.05 2.807(4) 147.3
O23 H23B O7 1_655 0.85 2.09 2.894(4) 158.3
O24 H24A O4 1_665 0.85 1.94 2.783(4) 173.3
O21 H21A O9 2_566 0.85 1.91 2.748(4) 168.1
O21 H21B O12 1_556 0.85 1.94 2.765(4) 162.7
O22 H22B O21 2_666 0.85 1.99 2.825(4) 166.1
O23 H23A O2 2_556 0.85 2.20 2.944(4) 146.9

loop_
_geom_torsion_atom_site_label_1
_geom_torsion_atom_site_label_2
_geom_torsion_atom_site_label_3
_geom_torsion_atom_site_label_4
_geom_torsion_site_symmetry_1
_geom_torsion_site_symmetry_4
_geom_torsion
O18 Cd1 O1 C1 . . 64.7(3)
O17 Cd1 O1 C1 . . -43.4(3)
O9 Cd1 O1 C1 . . -128.0(2)
O10 Cd1 O1 C1 . . -132.8(2)
O1 Cd1 O1 C1 2 . 154.4(3)
C11 Cd1 O1 C1 . . -130.6(2)
O18 Cd1 O1 Cd1 . 2 -89.68(14)
O17 Cd1 O1 Cd1 . 2 162.14(11)
O9 Cd1 O1 Cd1 . 2 77.54(9)
O10 Cd1 O1 Cd1 . 2 72.77(15)
O1 Cd1 O1 Cd1 2 2 0.0
C11 Cd1 O1 Cd1 . 2 74.97(11)
O18 Cd1 O9 C11 . . -21.0(4)
O1 Cd1 O9 C11 . . -175.02(18)
O17 Cd1 O9 C11 . . 93.29(19)
O10 Cd1 O9 C11 . . 1.57(16)
O1 Cd1 O9 C11 2 . -97.41(18)
O18 Cd1 O10 C11 . . 168.1(2)
O1 Cd1 O10 C11 . . 4.3(2)
O17 Cd1 O10 C11 . . -86.19(19)
O9 Cd1 O10 C11 . . -1.58(16)
O1 Cd1 O10 C11 2 . 73.30(18)
O5 Cd2 O13 C13 1_564 . 154.2(3)
O19 Cd2 O13 C13 . . -40.1(3)
O7 Cd2 O13 C13 2_565 . -120.6(3)
O16 Cd2 O13 C13 2_664 . 64.6(3)
O15 Cd2 O13 C13 2_664 . 70.9(3)
C14 Cd2 O13 C13 2_664 . 69.5(3)
O20 Cd3 O14 C13 . . -156.7(2)
O12 Cd3 O14 C13 2_665 . -35.8(3)
O3 Cd3 O14 C13 2_655 . 60.3(2)
O4 Cd3 O14 C13 2_655 . 115.0(2)
O11 Cd3 O14 C13 2_665 . -77.0(2)
C2 Cd3 O14 C13 2_655 . 88.3(2)
Cd1 O1 C1 O2 . . 163.6(2)
Cd1 O1 C1 O2 2 . -47.2(4)
Cd1 O1 C1 C5 . . -21.1(4)
Cd1 O1 C1 C5 2 . 128.2(2)
Cd3 O3 C2 O4 2_655 . 5.3(3)
Cd3 O3 C2 C7 2_655 . -170.8(2)
Cd3 O4 C2 O3 2_655 . -4.9(3)
Cd3 O4 C2 C7 2_655 . 171.1(2)
Cd2 O5 C3 O6 1_546 . -94.5(4)
Cd2 O5 C3 C8 1_546 . 86.6(3)
Cd2 O7 C4 O8 2_565 . 3.3(4)
Cd2 O7 C4 C10 2_565 . -178.7(2)
O2 C1 C5 C6 . . 116.5(3)
O1 C1 C5 C6 . . -59.1(4)
O2 C1 C5 C10 . . -55.2(4)
O1 C1 C5 C10 . . 129.1(3)
C10 C5 C6 C7 . . 3.8(4)
C1 C5 C6 C7 . . -168.4(3)
C5 C6 C7 C8 . . -0.7(4)
C5 C6 C7 C2 . . 174.6(3)
O3 C2 C7 C8 . . -143.9(3)
O4 C2 C7 C8 . . 39.9(4)
Cd3 C2 C7 C8 2_655 . 158.4(12)
O3 C2 C7 C6 . . 41.1(4)
O4 C2 C7 C6 . . -135.1(3)
Cd3 C2 C7 C6 2_655 . -16.6(15)
C6 C7 C8 C9 . . -2.3(4)
C2 C7 C8 C9 . . -177.2(3)
C6 C7 C8 C3 . . 177.5(3)
C2 C7 C8 C3 . . 2.7(5)
O6 C3 C8 C7 . . -132.8(3)
O5 C3 C8 C7 . . 46.2(4)
O6 C3 C8 C9 . . 47.1(4)
O5 C3 C8 C9 . . -133.9(3)
C7 C8 C9 C10 . . 2.3(4)
C3 C8 C9 C10 . . -177.5(3)
C8 C9 C10 C5 . . 0.8(4)
C8 C9 C10 C4 . . -176.9(3)
C6 C5 C10 C9 . . -3.8(4)
C1 C5 C10 C9 . . 167.7(3)
C6 C5 C10 C4 . . 173.8(3)
C1 C5 C10 C4 . . -14.6(4)
O8 C4 C10 C9 . . 153.6(3)
O7 C4 C10 C9 . . -24.4(4)
O8 C4 C10 C5 . . -24.0(4)
O7 C4 C10 C5 . . 158.0(3)
Cd1 O10 C11 O9 . . 2.9(3)
Cd1 O10 C11 C15 . . -171.3(2)
Cd1 O9 C11 O10 . . -3.0(3)
Cd1 O9 C11 C15 . . 171.3(2)
O18 Cd1 C11 O10 . . -14.6(2)
O1 Cd1 C11 O10 . . -177.20(16)
O17 Cd1 C11 O10 . . 92.60(19)
O9 Cd1 C11 O10 . . 177.2(3)
O1 Cd1 C11 O10 2 . -104.99(18)
O18 Cd1 C11 O9 . . 168.2(2)
O1 Cd1 C11 O9 . . 5.6(2)
O17 Cd1 C11 O9 . . -84.60(19)
O10 Cd1 C11 O9 . . -177.2(3)
O1 Cd1 C11 O9 2 . 77.82(18)
O18 Cd1 C11 C15 . . 88.0(16)
O1 Cd1 C11 C15 . . -74.6(16)
O17 Cd1 C11 C15 . . -164.8(16)
O9 Cd1 C11 C15 . . -80.2(16)
O10 Cd1 C11 C15 . . 102.6(16)
O1 Cd1 C11 C15 2 . -2.4(16)
Cd3 O11 C12 O12 2_665 . 2.5(3)
Cd3 O11 C12 C16 2_665 . -178.1(3)
Cd3 O12 C12 O11 2_665 . -2.9(4)
Cd3 O12 C12 C16 2_665 . 177.7(2)
Cd2 O13 C13 O14 . . 7.2(4)
Cd2 O13 C13 C18 . . -177.81(18)
Cd3 O14 C13 O13 . . 157.5(2)
Cd3 O14 C13 C18 . . -17.3(4)
Cd2 O16 C14 O15 2_664 . 5.0(3)
Cd2 O16 C14 C19 2_664 . -176.2(2)
Cd2 O15 C14 O16 2_664 . -4.8(3)
Cd2 O15 C14 C19 2_664 . 176.4(2)
O10 C11 C15 C20 . . 73.4(4)
O9 C11 C15 C20 . . -101.0(3)
Cd1 C11 C15 C20 . . -25.0(17)
O10 C11 C15 C16 . . -109.7(3)
O9 C11 C15 C16 . . 75.8(4)
Cd1 C11 C15 C16 . . 151.9(14)
C20 C15 C16 C17 . . 1.2(4)
C11 C15 C16 C17 . . -175.6(3)
C20 C15 C16 C12 . . -177.0(3)
C11 C15 C16 C12 . . 6.2(4)
O11 C12 C16 C17 . . -153.6(3)
O12 C12 C16 C17 . . 25.8(5)
O11 C12 C16 C15 . . 24.6(5)
O12 C12 C16 C15 . . -155.9(3)
C15 C16 C17 C18 . . -1.2(5)
C12 C16 C17 C18 . . 177.0(3)
C16 C17 C18 C19 . . 0.3(5)
C16 C17 C18 C13 . . -179.2(3)
O13 C13 C18 C17 . . -79.5(3)
O14 C13 C18 C17 . . 95.8(3)
O13 C13 C18 C19 . . 101.0(3)
O14 C13 C18 C19 . . -83.7(4)
C17 C18 C19 C20 . . 0.5(4)
C13 C18 C19 C20 . . -179.9(3)
C17 C18 C19 C14 . . 179.3(3)
C13 C18 C19 C14 . . -1.2(4)
O16 C14 C19 C20 . . -11.6(4)
O15 C14 C19 C20 . . 167.3(3)
Cd2 C14 C19 C20 2_664 . -67(3)
O16 C14 C19 C18 . . 169.6(3)
O15 C14 C19 C18 . . -11.5(4)
Cd2 C14 C19 C18 2_664 . 114(3)
C16 C15 C20 C19 . . -0.4(4)
C11 C15 C20 C19 . . 176.6(3)
C18 C19 C20 C15 . . -0.5(4)
C14 C19 C20 C15 . . -179.4(3)
